data_7133138
loop_
_publ_author_name
'D'Arpino, Alexander A'
'Wolczanski, Peter T.'
'MacMillan, Samantha N.'
'Cundari, Thomas R.'
'Krumov, Mihail R.'

_publ_section_title
;
 Reduction of (pddi)Cr reveals redox noninnocence <i>via</i> C-C bond
 formation amidst competing electrophilicity:
 [(cpta)CrMe<sub><i>n</i></sub>]<sup>-</sup> (<i>n</i> = 0, 1) and
 [(pta)Cr]<sup/>.
;
_journal_issue 53
_journal_name_full 'Chemical communications (Cambridge, England)'
_journal_page_first 6785
_journal_page_last 6788
_journal_paper_doi 10.1039/d4cc01690d
_journal_volume 60
_journal_year 2024
_chemical_formula_moiety 'C42 H53 Cr N4, C16 H32 Li O4, C4 H10 O'
_chemical_formula_sum 'C62 H95 Cr Li N4 O5'
_chemical_formula_weight 1035.35
_chemical_properties_physical Air-sensitive,Moisture-sensitive
_space_group_crystal_system triclinic
_space_group_IT_number 2
_space_group_name_Hall '-P 1'
_space_group_name_H-M_alt 'P -1'
_atom_sites_solution_hydrogens geom
_atom_sites_solution_primary dual
_audit_creation_date 2022-06-28
_audit_creation_method
;
Olex2 1.3-ac4
(compiled 2020.11.27 svn.r5f609507 for Rigaku Oxford Diffraction, GUI svn.r6214)
;
_audit_update_record
;
2024-04-05 deposited with the CCDC.	2024-06-02 downloaded from the CCDC.
;
_cell_angle_alpha 97.6690(10)
_cell_angle_beta 105.2700(10)
_cell_angle_gamma 108.7830(10)
_cell_formula_units_Z 2
_cell_length_a 11.76990(10)
_cell_length_b 16.1506(2)
_cell_length_c 17.7227(2)
_cell_measurement_reflns_used 46501
_cell_measurement_temperature 101(1)
_cell_measurement_theta_max 77.9340
_cell_measurement_theta_min 2.6410
_cell_volume 2987.77(7)
_computing_cell_refinement 'CrysAlisPro 1.171.42.58a (Rigaku OD, 2022)'
_computing_data_collection 'CrysAlisPro 1.171.42.58a (Rigaku OD, 2022)'
_computing_data_reduction 'CrysAlisPro 1.171.42.58a (Rigaku OD, 2022)'
_computing_molecular_graphics 'Olex2 1.3-ac4 (Dolomanov et al., 2009)'
_computing_publication_material 'Olex2 1.3-ac4 (Dolomanov et al., 2009)'
_computing_structure_refinement 'SHELXL 2016/6 (Sheldrick, 2015)'
_computing_structure_solution 'SHELXT 2014/5 (Sheldrick, 2014)'
_diffrn_ambient_environment N~2~
_diffrn_ambient_temperature 101(1)
_diffrn_detector 'Hybrid Pixel Array Detector'
_diffrn_detector_area_resol_mean 10.0000
_diffrn_detector_type HyPix
_diffrn_measured_fraction_theta_full 0.999
_diffrn_measured_fraction_theta_max 0.994
_diffrn_measurement_details
;
List of Runs (angles in degrees, time in seconds):

  # Type    Start    End  Width  t~exp~   \w     \q     \k     \f   Frames
#--------------------------------------------------------------------------
  1  \w    -98.00 -72.00   0.50    1.51    --  -48.30-135.00 -73.00   52
  2  \w    -92.00 -19.00   0.50    1.51    --  -48.30 135.00  -8.00  146
  3  \w   -115.00 -69.00   0.50    1.51    --  -48.30-134.00 105.00   92
  4  \w    -89.00 -64.00   0.50    1.51    --  -48.30 134.00 172.00   50
  5  \w     39.00  82.00   0.50    1.51    --   48.30-134.00 105.00   86
  6  \w     73.00  99.00   0.50    1.51    --   48.30-135.00 -73.00   52
  7  \w   -137.00-112.00   0.50    6.04    --  -86.25-134.00 105.00   50
  8  \w   -137.00-112.00   0.50    6.04    --  -86.25-135.00 -73.00   50
  9  \w    -80.00 -55.00   0.50    6.04    --  -86.25 134.00 172.00   50
 10  \w    -80.00 -55.00   0.50    6.04    --  -86.25 135.00  -8.00   50
 11  \w     94.00 134.00   0.50    6.04    --  107.75 135.00  -8.00   80
 12  \w     78.00 103.00   0.50    6.04    --  107.75-134.00 105.00   50
 13  \w     79.00 113.00   0.50    6.04    --  107.75-135.00 -73.00   68
 14  \w    133.00 158.00   0.50    6.04    --  107.75 134.00 172.00   50
 15  \w   -119.00 -74.00   0.50    1.51    --  -48.30-125.00-180.00   90
 16  \w   -116.00 -73.00   0.50    1.51    --  -48.30-125.00 -30.00   86
 17  \w    -42.00  24.00   0.50    1.51    --  -48.30  37.00-180.00  132
 18  \w    -42.00  24.00   0.50    1.51    --  -48.30  37.00-120.00  132
 19  \w    -15.00  24.00   0.50    1.51    --  -48.30  19.00 -30.00   78
 20  \w    -26.00  16.00   0.50    1.51    --  -48.30  19.00 120.00   84
 21  \w     56.00 114.00   0.50    1.51    --   48.30  77.00 -30.00  116
 22  \w    -48.00 -15.00   0.50    6.04    --  -86.25  45.00 -60.00   66
 23  \w     84.00 109.00   0.50    6.04    --  107.75-117.00  34.03   50
 24  \w     37.00  68.00   0.50    6.04    --  107.75 -77.00 -90.00   62
 25  \w     44.00  70.00   0.50    6.04    --  107.75-115.00   4.30   52
 26  \w     75.00 109.00   0.50    6.04    --  107.75-115.00   4.30   68
 27  \w     38.00 101.00   0.50    6.04    --  107.75 -77.00 -60.00  126
 28  \w     40.00  70.00   0.50    6.04    --  107.75-102.00  95.37   60
 29  \w     40.00  67.00   0.50    6.04    --  107.75 -61.00  90.00   54
 30  \w     61.00 102.00   0.50    6.04    --  107.75 -94.00 120.00   82
 31  \w     66.00  99.00   0.50    6.04    --  107.75 -94.00-180.00   66
 32  \w    103.00 170.00   0.50    6.04    --  107.75  45.00 -90.00  134
 33  \w     39.00  67.00   0.50    6.04    --  107.75 -61.00  60.00   56
 34  \w     57.00 108.00   0.50    6.04    --  107.75-109.00  61.18  102
 35  \w     89.00 177.00   0.50    6.04    --  107.75  77.00-180.00  176
 36  \w    106.00 132.00   0.50    6.04    --  107.75  45.00   0.00   52
 37  \w     76.00 102.00   0.50    6.04    --  107.75 -77.00 -90.00   52
 38  \w     56.00  96.00   0.50    6.04    --  107.75 -74.00-116.35   80
 39  \w     36.00  70.00   0.50    6.04    --  107.75 -61.00  30.00   68
 40  \w    110.00 178.00   0.50    6.04    --  107.75  45.00 120.00  136
 41  \w     44.00  76.00   0.50    6.04    --  107.75-101.00  41.93   64
 42  \w     38.00  63.00   0.50    6.04    --  107.75 -94.00 150.00   50
 43  \w     74.00 100.00   0.50    6.04    --  107.75 -94.00 150.00   52
 44  \w     37.00  62.00   0.50    6.04    --  107.75 -82.00  13.76   50
 45  \w     44.00  70.00   0.50    6.04    --  107.75 -61.00-180.00   52
 46  \w     41.00  69.00   0.50    6.04    --  107.75 -94.00-150.00   56
 47  \w     98.00 132.00   0.50    6.04    --  107.75-154.00  17.63   68
 48  \w     74.00 108.00   0.50    6.04    --  107.75-107.00-150.87   68
 49  \w     74.00 106.00   0.50    6.04    --  107.75-125.00  30.00   64
 50  \w     77.00 106.00   0.50    6.04    --  107.75 -94.00-150.00   58
 51  \w    127.00 173.00   0.50    6.04    --  107.75  45.00 -60.00   92
 52  \w     60.00 108.00   0.50    6.04    --  107.75-125.00 -30.00   96
 53  \w     36.00  86.00   0.50    6.04    --  107.75 -77.00  90.00  100
 54  \w     73.00 108.00   0.50    6.04    --  107.75-110.00 -76.37   70
 55  \w     90.00 170.00   0.50    6.04    --  107.75  74.00 160.57  160
 56  \w    118.00 144.00   0.50    6.04    --  107.75  55.00-138.49   52
 57  \w    130.00 156.00   0.50    6.04    --  107.75  61.00  90.00   52
 58  \w    140.00 177.00   0.50    6.04    --  107.75  15.00 150.00   74
 59  \w     39.00  96.00   0.50    6.04    --  107.75 -77.00-150.00  114
 60  \w     99.00 177.00   0.50    6.04    --  107.75  15.00  60.00  156
 61  \w     37.00  63.00   0.50    6.04    --  107.75-125.00  30.00   52
 62  \w     56.00  83.00   0.50    6.04    --  107.75-154.00  17.63   54
 63  \w     36.00  66.00   0.50    6.04    --  107.75 -77.00   0.00   60
 64  \w     99.00 138.00   0.50    6.04    --  107.75  61.00  60.00   78
 65  \w    120.00 148.00   0.50    6.04    --  107.75  68.00  74.10   56
 66  \w     47.00  73.00   0.50    6.04    --  107.75 -77.00 150.00   52
 67  \w     39.00  69.00   0.50    6.04    --  107.75 -94.00   0.00   60
 68  \w     51.00  77.00   0.50    6.04    --  107.75 -94.00  90.00   52
 69  \w    100.00 135.00   0.50    6.04    --  107.75  41.00 142.44   70
 70  \w     36.00  70.00   0.50    6.04    --  107.75 -61.00-150.00   68
 71  \w     64.00  90.00   0.50    6.04    --  107.75 -94.00 -90.00   52
 72  \w     40.00  65.00   0.50    6.04    --  107.75 -77.00 139.42   50
 73  \w     81.00 106.00   0.50    6.04    --  107.75 -77.00 139.42   50
 74  \w     36.00  65.00   0.50    6.04    --  107.75-107.00 141.15   58
 75  \w     76.00 107.00   0.50    6.04    --  107.75-107.00 141.15   62
 76  \w     69.00 106.00   0.50    6.04    --  107.75-125.00  60.00   74
 77  \w     94.00 122.00   0.50    6.04    --  107.75 -82.00  13.76   56
 78  \w     76.00 107.00   0.50    6.04    --  107.75-102.00  95.37   62
 79  \w    141.00 174.00   0.50    6.04    --  107.75  41.00 142.44   66
 80  \w    127.00 153.00   0.50    6.04    --  107.75  45.00-150.00   52
 81  \w    109.00 174.00   0.50    6.04    --  107.75  45.00-120.00  130
 82  \w     97.00 145.00   0.50    6.04    --  107.75  30.00 -30.00   96
 83  \w     99.00 135.00   0.50    6.04    --  107.75  15.00-150.00   72
 84  \w    147.00 172.00   0.50    6.04    --  107.75  15.00-150.00   50
 85  \w     88.00 125.00   0.50    6.04    --  107.75  77.00 -60.00   74
 86  \w     57.00  83.00   0.50    6.04    --  107.75 -77.00 -30.00   52
 87  \w     50.00  76.00   0.50    6.04    --  107.75 -77.00  30.00   52
 88  \w    123.00 149.00   0.50    6.04    --  107.75 101.00 -44.01   52
 89  \w     84.00 110.00   0.50    6.04    --  107.75-125.00-180.00   52
 90  \w     68.00 108.00   0.50    6.04    --  107.75-125.00-150.00   80
 91  \w     44.00  71.00   0.50    6.04    --  107.75-107.00-150.87   54
 92  \w     85.00 120.00   0.50    6.04    --  107.75-136.00 115.95   70
 93  \w     98.00 124.00   0.50    6.04    --  107.75  45.00-180.00   52
 94  \w    109.00 144.00   0.50    6.04    --  107.75  30.00 -60.00   70
 95  \w    108.00 133.00   0.50    6.04    --  107.75  30.00  30.00   50
 96  \w    125.00 151.00   0.50    6.04    --  107.75 125.00-180.00   52
 97  \w    153.00 178.00   0.50    6.04    --  107.75 125.00 -90.00   50
 98  \w    121.00 147.00   0.50    6.04    --  107.75 125.00  30.00   52
 99  \w     98.00 150.00   0.50    6.04    --  107.75  30.00-180.00  104
100  \w     93.00 123.00   0.50    6.04    --  107.75  61.00  90.00   60
101  \w     36.00  71.00   0.50    6.04    --  107.75 -61.00-120.00   70
102  \w     74.00  99.00   0.50    6.04    --  107.75  -2.00-115.46   50
103  \w     41.00  66.00   0.50    6.04    --  107.75 -61.00 -60.00   50
;
_diffrn_measurement_device 'four-circle diffractometer'
_diffrn_measurement_device_type 'XtaLAB Synergy, Dualflex, HyPix'
_diffrn_measurement_method '\w scans'
_diffrn_orient_matrix_type 'CrysAlisPro convention (1999,Acta A55,543-557)'
_diffrn_orient_matrix_UB_11 -0.0581425000
_diffrn_orient_matrix_UB_12 -0.0845280000
_diffrn_orient_matrix_UB_13 -0.0700982000
_diffrn_orient_matrix_UB_21 0.0047950000
_diffrn_orient_matrix_UB_22 -0.0596711000
_diffrn_orient_matrix_UB_23 0.0608031000
_diffrn_orient_matrix_UB_31 -0.1341296000
_diffrn_orient_matrix_UB_32 -0.0077568000
_diffrn_orient_matrix_UB_33 -0.0004784000
_diffrn_radiation_monochromator mirror
_diffrn_radiation_probe x-ray
_diffrn_radiation_type 'Cu K\a'
_diffrn_radiation_wavelength 1.54184
_diffrn_reflns_av_R_equivalents 0.0485
_diffrn_reflns_av_unetI/netI 0.0342
_diffrn_reflns_Laue_measured_fraction_full 0.999
_diffrn_reflns_Laue_measured_fraction_max 0.994
_diffrn_reflns_limit_h_max 11
_diffrn_reflns_limit_h_min -14
_diffrn_reflns_limit_k_max 20
_diffrn_reflns_limit_k_min -20
_diffrn_reflns_limit_l_max 22
_diffrn_reflns_limit_l_min -22
_diffrn_reflns_number 80638
_diffrn_reflns_point_group_measured_fraction_full 0.999
_diffrn_reflns_point_group_measured_fraction_max 0.994
_diffrn_reflns_theta_full 67.684
_diffrn_reflns_theta_max 78.219
_diffrn_reflns_theta_min 2.662
_diffrn_source 'micro-focus sealed X-ray tube'
_diffrn_source_type 'PhotonJet (Cu) X-ray Source'
_exptl_absorpt_coefficient_mu 1.952
_exptl_absorpt_correction_T_max 1.000
_exptl_absorpt_correction_T_min 0.582
_exptl_absorpt_correction_type gaussian
_exptl_absorpt_process_details
;
CrysAlisPro 1.171.42.58a (Rigaku Oxford Diffraction, 2022)
Numerical absorption correction based on gaussian integration over
a multifaceted crystal model
Empirical absorption correction using spherical harmonics,
implemented in SCALE3 ABSPACK scaling algorithm.
;
_exptl_crystal_colour 'clear green'
_exptl_crystal_density_diffrn 1.151
_exptl_crystal_description needle
_exptl_crystal_F_000 1124
_exptl_crystal_size_max 0.419
_exptl_crystal_size_mid 0.084
_exptl_crystal_size_min 0.068
_refine_diff_density_max 0.928
_refine_diff_density_min -0.443
_refine_diff_density_rms 0.057
_refine_ls_extinction_method none
_refine_ls_goodness_of_fit_ref 1.062
_refine_ls_hydrogen_treatment constr
_refine_ls_matrix_type full
_refine_ls_number_parameters 681
_refine_ls_number_reflns 12726
_refine_ls_number_restraints 0
_refine_ls_restrained_S_all 1.062
_refine_ls_R_factor_all 0.0480
_refine_ls_R_factor_gt 0.0465
_refine_ls_shift/su_max 0.002
_refine_ls_shift/su_mean 0.000
_refine_ls_structure_factor_coef Fsqd
_refine_ls_weighting_details 'w=1/[\s^2^(Fo^2^)+(0.0758P)^2^+1.2768P] where P=(Fo^2^+2Fc^2^)/3'
_refine_ls_weighting_scheme calc
_refine_ls_wR_factor_gt 0.1275
_refine_ls_wR_factor_ref 0.1288
_reflns_Friedel_coverage 0.000
_reflns_number_gt 12150
_reflns_number_total 12726
_reflns_threshold_expression 'I > 2\s(I)'
_cod_data_source_file d4cc01690d2.cif
_cod_data_source_block raad7_abs
_cod_depositor_comments 'Adding full bibliography for 7133137--7133141.cif.'
_cod_original_cell_volume 2987.76(6)
_cod_database_code 7133138
_shelx_shelxl_version_number 2016/6
_chemical_oxdiff_formula C62H95CrLiN4O5
_chemical_oxdiff_usercomment 'Crystallized from THF/ether.'
_shelx_space_group_comment
;
The symmetry employed for this shelxl refinement is uniquely defined
by the following loop, which should always be used as a source of
symmetry information in preference to the above space-group names.
They are only intended as comments.
;
_shelx_estimated_absorpt_t_max 0.879
_shelx_estimated_absorpt_t_min 0.495
_reflns_odcompleteness_completeness 98.44
_reflns_odcompleteness_iscentric 1
_reflns_odcompleteness_theta 78.89
_olex2_refinement_description
;
1. Fixed Uiso
 At 1.2 times of:
  All C(H) groups, All C(H,H) groups, All C(H,H,H,H) groups
 At 1.5 times of:
  All C(H,H,H) groups
2. Others
 Sof(H44C)=Sof(H44D)=Sof(C45B)=Sof(H45C)=Sof(H45D)=1-FVAR(1)
 Sof(H44A)=Sof(H44B)=Sof(C45A)=Sof(H45A)=Sof(H45B)=FVAR(1)
3.a Ternary CH refined with riding coordinates:
 C3(H3), C10(H10), C19(H19), C20(H20), C36(H36), C39(H39)
3.b Secondary CH2 refined with riding coordinates:
 C42(H42A,H42B), C43(H43A,H43B), C44(H44C,H44D), C44(H44A,H44B), C45A(H45A,
 H45B), C45B(H45C,H45D), C46(H46A,H46B), C47(H47A,H47B), C48(H48A,H48B),
 C49(H49A,H49B), C50(H50A,H50B), C51(H51A,H51B), C52(H52A,H52B), C53(H53A,H53B),
  C54(H54A,H54B), C55(H55A,H55B), C56(H56A,H56B), C57(H57A,H57B), C2S(H2SA,
 H2SB), C3S(H3SA,H3SB)
3.c Aromatic/amide H refined with riding coordinates:
 C5(H5), C6(H6), C7(H7), C14(H14), C15(H15), C16(H16), C17(H17), C25(H25),
 C26(H26), C27(H27), C28(H28), C32(H32), C33(H33), C34(H34)
3.d Idealised Me refined as rotating group:
 C1(H1A,H1B,H1C), C2(H2A,H2B,H2C), C11(H11A,H11B,H11C), C12(H12A,H12B,H12C),
 C015(H01A,H01B,H01C), C22(H22A,H22B,H22C), C23(H23A,H23B,H23C), C37(H37A,H37B,
 H37C), C38(H38A,H38B,H38C), C40(H40A,H40B,H40C), C41(H41A,H41B,H41C), C1S(H1SA,
 H1SB,H1SC), C4S(H4SA,H4SB,H4SC)
;
_olex2_submission_special_instructions 'No special instructions were received'
_oxdiff_exptl_absorpt_empirical_details
;
Empirical correction (ABSPACK) includes:
- Absorption correction using spherical harmonics
- Frame scaling
;
_oxdiff_exptl_absorpt_empirical_full_max 1.337
_oxdiff_exptl_absorpt_empirical_full_min 0.651

loop_
_space_group_symop_operation_xyz
'x, y, z'
'-x, -y, -z'

loop_
_atom_site_label
_atom_site_type_symbol
_atom_site_fract_x
_atom_site_fract_y
_atom_site_fract_z
_atom_site_U_iso_or_equiv
_atom_site_adp_type
_atom_site_occupancy
_atom_site_site_symmetry_order
_atom_site_calc_flag
_atom_site_refinement_flags_posn
_atom_site_refinement_flags_adp
_atom_site_refinement_flags_occupancy
_atom_site_disorder_assembly
_atom_site_disorder_group
Cr Cr 0.49471(2) 0.69903(2) 0.22005(2) 0.01567(8) Uani 1 1 d . . . . .
N1 N 0.48155(11) 0.68594(8) 0.32822(7) 0.0171(2) Uani 1 1 d . . . . .
N2 N 0.32561(11) 0.60731(8) 0.18746(7) 0.0179(2) Uani 1 1 d . . . . .
N3 N 0.42513(11) 0.71375(9) 0.11358(7) 0.0189(2) Uani 1 1 d . . . . .
N4 N 0.63290(11) 0.81528(8) 0.22190(7) 0.0175(2) Uani 1 1 d . . . . .
C1 C 0.70633(17) 0.62010(12) 0.42514(12) 0.0319(4) Uani 1 1 d . . . . .
H1A H 0.755490 0.592449 0.401151 0.048 Uiso 1 1 calc R U . . .
H1B H 0.615511 0.587064 0.396345 0.048 Uiso 1 1 calc R U . . .
H1C H 0.724778 0.617947 0.481934 0.048 Uiso 1 1 calc R U . . .
C2 C 0.88576(15) 0.76941(12) 0.45737(11) 0.0289(3) Uani 1 1 d . . . . .
H2A H 0.912018 0.766230 0.513824 0.043 Uiso 1 1 calc R U . . .
H2B H 0.906734 0.832536 0.454594 0.043 Uiso 1 1 calc R U . . .
H2C H 0.930334 0.742396 0.428314 0.043 Uiso 1 1 calc R U . . .
C3 C 0.74248(14) 0.71802(10) 0.41892(9) 0.0210(3) Uani 1 1 d . . . . .
H3 H 0.720542 0.717522 0.360329 0.025 Uiso 1 1 calc R U . . .
C4 C 0.66412(14) 0.76155(10) 0.45288(9) 0.0195(3) Uani 1 1 d . . . . .
C5 C 0.71211(15) 0.81405(10) 0.53200(9) 0.0234(3) Uani 1 1 d . . . . .
H5 H 0.796238 0.824501 0.564086 0.028 Uiso 1 1 calc R U . . .
C6 C 0.63933(16) 0.85098(11) 0.56433(10) 0.0268(3) Uani 1 1 d . . . . .
H6 H 0.672551 0.884906 0.618636 0.032 Uiso 1 1 calc R U . . .
C7 C 0.51765(16) 0.83834(11) 0.51721(10) 0.0256(3) Uani 1 1 d . . . . .
H7 H 0.468966 0.865156 0.539334 0.031 Uiso 1 1 calc R U . . .
C8 C 0.46548(14) 0.78682(10) 0.43776(9) 0.0211(3) Uani 1 1 d . . . . .
C9 C 0.53854(13) 0.74594(10) 0.40635(8) 0.0181(3) Uani 1 1 d . . . . .
C10 C 0.33317(15) 0.77786(11) 0.38735(10) 0.0241(3) Uani 1 1 d . . . . .
H10 H 0.308219 0.733459 0.335174 0.029 Uiso 1 1 calc R U . . .
C11 C 0.23339(17) 0.74171(13) 0.42822(12) 0.0327(4) Uani 1 1 d . . . . .
H11A H 0.232629 0.683524 0.438753 0.049 Uiso 1 1 calc R U . . .
H11B H 0.149417 0.734042 0.392754 0.049 Uiso 1 1 calc R U . . .
H11C H 0.254528 0.784527 0.479197 0.049 Uiso 1 1 calc R U . . .
C12 C 0.33304(16) 0.86748(12) 0.36790(10) 0.0283(3) Uani 1 1 d . . . . .
H12A H 0.356175 0.912265 0.418012 0.042 Uiso 1 1 calc R U . . .
H12B H 0.248149 0.858919 0.333184 0.042 Uiso 1 1 calc R U . . .
H12C H 0.394697 0.888570 0.340062 0.042 Uiso 1 1 calc R U . . .
C13 C 0.37931(13) 0.60949(10) 0.32341(9) 0.0179(3) Uani 1 1 d . . . . .
C14 C 0.35418(14) 0.57444(11) 0.38824(9) 0.0217(3) Uani 1 1 d . . . . .
H14 H 0.413797 0.600647 0.440965 0.026 Uiso 1 1 calc R U . . .
C15 C 0.24291(15) 0.50175(11) 0.37599(10) 0.0250(3) Uani 1 1 d . . . . .
H15 H 0.227785 0.478276 0.420321 0.030 Uiso 1 1 calc R U . . .
C015 C 0.57530(15) 0.60397(11) 0.20311(10) 0.0238(3) Uani 1 1 d . . . . .
H01A H 0.666509 0.630536 0.233005 0.036 Uiso 1 1 calc R U . . .
H01B H 0.562192 0.584661 0.145625 0.036 Uiso 1 1 calc R U . . .
H01C H 0.535229 0.551839 0.222704 0.036 Uiso 1 1 calc R U . . .
C16 C 0.15325(15) 0.46294(11) 0.29931(10) 0.0251(3) Uani 1 1 d . . . . .
H16 H 0.076409 0.414457 0.291923 0.030 Uiso 1 1 calc R U . . .
C17 C 0.17621(14) 0.49514(10) 0.23363(9) 0.0216(3) Uani 1 1 d . . . . .
H17 H 0.115148 0.468467 0.181403 0.026 Uiso 1 1 calc R U . . .
C18 C 0.28956(13) 0.56705(10) 0.24441(9) 0.0181(3) Uani 1 1 d . . . . .
C19 C 0.24228(13) 0.58740(10) 0.10714(9) 0.0192(3) Uani 1 1 d . . . . .
H19 H 0.194727 0.522791 0.077599 0.023 Uiso 1 1 calc R U . . .
C20 C 0.30193(14) 0.65282(10) 0.06296(9) 0.0207(3) Uani 1 1 d . . . . .
H20 H 0.290812 0.628944 0.005360 0.025 Uiso 1 1 calc R U . . .
C21 C 0.18470(14) 0.65648(11) 0.08331(10) 0.0231(3) Uani 1 1 d . . . . .
C22 C 0.19680(16) 0.73203(12) 0.14800(12) 0.0310(4) Uani 1 1 d . . . . .
H22A H 0.140232 0.708485 0.178460 0.046 Uiso 1 1 calc R U . . .
H22B H 0.173336 0.777555 0.123359 0.046 Uiso 1 1 calc R U . . .
H22C H 0.284723 0.759388 0.184420 0.046 Uiso 1 1 calc R U . . .
C23 C 0.06241(16) 0.62178(13) 0.01332(11) 0.0326(4) Uani 1 1 d . . . . .
H23A H 0.060672 0.571060 -0.024720 0.049 Uiso 1 1 calc R U . . .
H23B H 0.056924 0.670017 -0.013918 0.049 Uiso 1 1 calc R U . . .
H23C H -0.009757 0.601733 0.033150 0.049 Uiso 1 1 calc R U . . .
C24 C 0.48396(14) 0.79107(10) 0.09360(9) 0.0189(3) Uani 1 1 d . . . . .
C25 C 0.43859(15) 0.81855(11) 0.02372(9) 0.0238(3) Uani 1 1 d . . . . .
H25 H 0.357199 0.783130 -0.014240 0.029 Uiso 1 1 calc R U . . .
C26 C 0.51290(17) 0.89764(12) 0.01013(10) 0.0285(3) Uani 1 1 d . . . . .
H26 H 0.482391 0.916430 -0.037144 0.034 Uiso 1 1 calc R U . . .
C27 C 0.63208(17) 0.94933(11) 0.06582(11) 0.0282(3) Uani 1 1 d . . . . .
H27 H 0.682833 1.002847 0.055633 0.034 Uiso 1 1 calc R U . . .
C28 C 0.67836(15) 0.92419(11) 0.13613(10) 0.0239(3) Uani 1 1 d . . . . .
H28 H 0.760515 0.960025 0.172972 0.029 Uiso 1 1 calc R U . . .
C29 C 0.60393(14) 0.84585(10) 0.15289(9) 0.0190(3) Uani 1 1 d . . . . .
C30 C 0.75727(13) 0.86808(10) 0.27750(9) 0.0189(3) Uani 1 1 d . . . . .
C31 C 0.77516(14) 0.94029(10) 0.33967(9) 0.0210(3) Uani 1 1 d . . . . .
C32 C 0.89826(15) 0.99273(11) 0.39095(10) 0.0258(3) Uani 1 1 d . . . . .
H32 H 0.910676 1.040812 0.433352 0.031 Uiso 1 1 calc R U . . .
C33 C 1.00239(15) 0.97613(11) 0.38130(10) 0.0278(3) Uani 1 1 d . . . . .
H33 H 1.085350 1.012357 0.416863 0.033 Uiso 1 1 calc R U . . .
C34 C 0.98486(14) 0.90641(12) 0.31951(10) 0.0264(3) Uani 1 1 d . . . . .
H34 H 1.056579 0.895406 0.312763 0.032 Uiso 1 1 calc R U . . .
C35 C 0.86341(14) 0.85170(10) 0.26667(9) 0.0222(3) Uani 1 1 d . . . . .
C36 C 0.85158(14) 0.77899(11) 0.19774(10) 0.0248(3) Uani 1 1 d . . . . .
H36 H 0.759335 0.744071 0.167917 0.030 Uiso 1 1 calc R U . . .
C37 C 0.91198(16) 0.71364(12) 0.22892(12) 0.0315(4) Uani 1 1 d . . . . .
H37A H 1.003750 0.745855 0.254591 0.047 Uiso 1 1 calc R U . . .
H37B H 0.895862 0.664478 0.183755 0.047 Uiso 1 1 calc R U . . .
H37C H 0.874899 0.688867 0.268303 0.047 Uiso 1 1 calc R U . . .
C38 C 0.91389(17) 0.82139(13) 0.13895(11) 0.0325(4) Uani 1 1 d . . . . .
H38A H 0.873167 0.861490 0.117737 0.049 Uiso 1 1 calc R U . . .
H38B H 0.903762 0.773726 0.094359 0.049 Uiso 1 1 calc R U . . .
H38C H 1.004463 0.856001 0.167272 0.049 Uiso 1 1 calc R U . . .
C39 C 0.66398(15) 0.96352(11) 0.35017(10) 0.0253(3) Uani 1 1 d . . . . .
H39 H 0.587013 0.906551 0.330349 0.030 Uiso 1 1 calc R U . . .
C40 C 0.6364(3) 1.02959(18) 0.30112(14) 0.0489(6) Uani 1 1 d . . . . .
H40A H 0.711916 1.085120 0.317356 0.073 Uiso 1 1 calc R U . . .
H40B H 0.565529 1.043496 0.310749 0.073 Uiso 1 1 calc R U . . .
H40C H 0.613964 1.002644 0.243723 0.073 Uiso 1 1 calc R U . . .
C41 C 0.68315(17) 1.00191(12) 0.43798(10) 0.0297(3) Uani 1 1 d . . . . .
H41A H 0.708263 0.962634 0.470979 0.045 Uiso 1 1 calc R U . . .
H41B H 0.603674 1.005477 0.442740 0.045 Uiso 1 1 calc R U . . .
H41C H 0.749816 1.062279 0.456658 0.045 Uiso 1 1 calc R U . . .
O1 O 0.39131(15) 0.28934(12) 0.26285(9) 0.0481(4) Uani 1 1 d . . . . .
O2 O 0.09451(14) 0.18727(11) 0.17494(9) 0.0416(3) Uani 1 1 d . . . . .
O3 O 0.27617(15) 0.10643(10) 0.13627(9) 0.0429(3) Uani 1 1 d . . . . .
O4 O 0.28562(12) 0.28598(8) 0.08072(8) 0.0295(3) Uani 1 1 d . . . . .
C42 C 0.3635(2) 0.35309(18) 0.31357(13) 0.0511(6) Uani 1 1 d . . . . .
H42A H 0.278285 0.324979 0.318297 0.061 Uiso 1 1 calc R U . . .
H42B H 0.366626 0.406531 0.291302 0.061 Uiso 1 1 calc R U . . .
C43 C 0.46514(18) 0.37899(13) 0.39412(11) 0.0334(4) Uani 1 1 d . . . . .
H43A H 0.435693 0.341203 0.429997 0.040 Uiso 1 1 calc R U . . .
H43B H 0.489767 0.443062 0.420530 0.040 Uiso 1 1 calc R U . . .
C44 C 0.5747(2) 0.36277(18) 0.37498(16) 0.0533(6) Uani 1 1 d . . . . .
H44C H 0.596800 0.317409 0.401753 0.064 Uiso 0.574(14) 1 calc R U P A 2
H44D H 0.650552 0.419226 0.391837 0.064 Uiso 0.574(14) 1 calc R U P A 2
H44A H 0.629479 0.417168 0.363540 0.064 Uiso 0.426(14) 1 calc R U P A 1
H44B H 0.626645 0.348037 0.421066 0.064 Uiso 0.426(14) 1 calc R U P A 1
C45A C 0.5213(5) 0.2889(6) 0.3057(4) 0.042(2) Uani 0.426(14) 1 d . . P A 1
H45A H 0.513236 0.231385 0.321758 0.051 Uiso 0.426(14) 1 calc R U P A 1
H45B H 0.574755 0.297226 0.270390 0.051 Uiso 0.426(14) 1 calc R U P A 1
C45B C 0.5225(4) 0.3270(4) 0.2809(3) 0.0452(15) Uani 0.574(14) 1 d . . P A 2
H45C H 0.546482 0.376919 0.254116 0.054 Uiso 0.574(14) 1 calc R U P A 2
H45D H 0.555587 0.281224 0.263722 0.054 Uiso 0.574(14) 1 calc R U P A 2
C46 C 0.00061(19) 0.22647(14) 0.15345(12) 0.0371(4) Uani 1 1 d . . . . .
H46A H -0.047227 0.204699 0.095054 0.045 Uiso 1 1 calc R U . . .
H46B H 0.041439 0.292943 0.166420 0.045 Uiso 1 1 calc R U . . .
C47 C -0.0886(2) 0.19745(15) 0.20251(14) 0.0434(5) Uani 1 1 d . . . . .
H47A H -0.113128 0.247252 0.222210 0.052 Uiso 1 1 calc R U . . .
H47B H -0.166189 0.144747 0.170259 0.052 Uiso 1 1 calc R U . . .
C48 C -0.0086(2) 0.17367(17) 0.27141(15) 0.0476(5) Uani 1 1 d . . . . .
H48A H 0.047277 0.227825 0.315237 0.057 Uiso 1 1 calc R U . . .
H48B H -0.062297 0.129108 0.293377 0.057 Uiso 1 1 calc R U . . .
C49 C 0.0675(3) 0.13419(18) 0.23233(15) 0.0501(5) Uani 1 1 d . . . . .
H49A H 0.147120 0.139214 0.272805 0.060 Uiso 1 1 calc R U . . .
H49B H 0.018064 0.069960 0.204723 0.060 Uiso 1 1 calc R U . . .
C50 C 0.3643(2) 0.07308(17) 0.18209(17) 0.0528(6) Uani 1 1 d . . . . .
H50A H 0.394050 0.103140 0.240006 0.063 Uiso 1 1 calc R U . . .
H50B H 0.438746 0.083823 0.163321 0.063 Uiso 1 1 calc R U . . .
C51 C 0.2923(3) -0.0261(2) 0.1684(2) 0.0722(8) Uani 1 1 d . . . . .
H51A H 0.241186 -0.038492 0.204810 0.087 Uiso 1 1 calc R U . . .
H51B H 0.350062 -0.059618 0.175638 0.087 Uiso 1 1 calc R U . . .
C52 C 0.2077(3) -0.04942(16) 0.08029(16) 0.0571(6) Uani 1 1 d . . . . .
H52A H 0.252815 -0.062697 0.043158 0.068 Uiso 1 1 calc R U . . .
H52B H 0.128557 -0.102088 0.069378 0.068 Uiso 1 1 calc R U . . .
C53 C 0.1796(2) 0.03421(17) 0.07122(14) 0.0491(5) Uani 1 1 d . . . . .
H53A H 0.182488 0.047219 0.018584 0.059 Uiso 1 1 calc R U . . .
H53B H 0.094278 0.026309 0.074671 0.059 Uiso 1 1 calc R U . . .
C54 C 0.38142(17) 0.27938(12) 0.04508(11) 0.0299(3) Uani 1 1 d . . . . .
H54A H 0.342215 0.231826 -0.005650 0.036 Uiso 1 1 calc R U . . .
H54B H 0.446850 0.264797 0.082630 0.036 Uiso 1 1 calc R U . . .
C55 C 0.43989(18) 0.37087(13) 0.02875(12) 0.0337(4) Uani 1 1 d . . . . .
H55A H 0.463899 0.365015 -0.020629 0.040 Uiso 1 1 calc R U . . .
H55B H 0.515783 0.410531 0.074676 0.040 Uiso 1 1 calc R U . . .
C56 C 0.33311(17) 0.40675(12) 0.01808(11) 0.0307(4) Uani 1 1 d . . . . .
H56A H 0.366489 0.473367 0.029870 0.037 Uiso 1 1 calc R U . . .
H56B H 0.271083 0.382073 -0.037079 0.037 Uiso 1 1 calc R U . . .
C57 C 0.27483(17) 0.37230(12) 0.07999(11) 0.0300(3) Uani 1 1 d . . . . .
H57A H 0.321160 0.414203 0.133760 0.036 Uiso 1 1 calc R U . . .
H57B H 0.184664 0.365832 0.064697 0.036 Uiso 1 1 calc R U . . .
Li Li 0.2623(3) 0.2213(2) 0.16207(19) 0.0352(7) Uani 1 1 d . . . . .
O1S O 0.85036(13) 0.40114(10) 0.30400(8) 0.0358(3) Uani 1 1 d . . . . .
C1S C 0.7928(2) 0.43241(18) 0.17552(14) 0.0497(5) Uani 1 1 d . . . . .
H1SA H 0.782618 0.479226 0.147476 0.075 Uiso 1 1 calc R U . . .
H1SB H 0.710621 0.382677 0.160926 0.075 Uiso 1 1 calc R U . . .
H1SC H 0.853409 0.410007 0.159848 0.075 Uiso 1 1 calc R U . . .
C2S C 0.8416(2) 0.47128(15) 0.26501(13) 0.0395(4) Uani 1 1 d . . . . .
H2SA H 0.926183 0.520104 0.280616 0.047 Uiso 1 1 calc R U . . .
H2SB H 0.783051 0.496747 0.281067 0.047 Uiso 1 1 calc R U . . .
C3S C 0.91103(19) 0.43360(16) 0.38872(12) 0.0390(4) Uani 1 1 d . . . . .
H3SA H 0.860179 0.460319 0.412899 0.047 Uiso 1 1 calc R U . . .
H3SB H 0.996127 0.480587 0.400629 0.047 Uiso 1 1 calc R U . . .
C4S C 0.9229(3) 0.3556(2) 0.42315(15) 0.0551(6) Uani 1 1 d . . . . .
H4SA H 0.838563 0.308242 0.408867 0.083 Uiso 1 1 calc R U . . .
H4SB H 0.960482 0.375751 0.481912 0.083 Uiso 1 1 calc R U . . .
H4SC H 0.977287 0.331744 0.401151 0.083 Uiso 1 1 calc R U . . .

loop_
_atom_site_aniso_label
_atom_site_aniso_U_11
_atom_site_aniso_U_22
_atom_site_aniso_U_33
_atom_site_aniso_U_23
_atom_site_aniso_U_13
_atom_site_aniso_U_12
Cr 0.01278(12) 0.01924(13) 0.01376(12) 0.00357(9) 0.00474(8) 0.00423(9)
N1 0.0154(5) 0.0200(6) 0.0150(5) 0.0036(4) 0.0055(4) 0.0054(5)
N2 0.0159(5) 0.0210(6) 0.0151(6) 0.0044(4) 0.0042(4) 0.0055(5)
N3 0.0165(6) 0.0226(6) 0.0165(6) 0.0045(5) 0.0055(5) 0.0058(5)
N4 0.0143(5) 0.0197(6) 0.0176(6) 0.0034(5) 0.0061(4) 0.0048(5)
C1 0.0293(8) 0.0277(8) 0.0444(10) 0.0112(7) 0.0159(7) 0.0137(7)
C2 0.0181(7) 0.0361(9) 0.0290(8) 0.0074(7) 0.0048(6) 0.0082(6)
C3 0.0169(7) 0.0241(7) 0.0200(7) 0.0055(6) 0.0043(5) 0.0066(6)
C4 0.0188(7) 0.0197(7) 0.0181(7) 0.0054(5) 0.0049(5) 0.0053(5)
C5 0.0213(7) 0.0236(7) 0.0191(7) 0.0038(6) 0.0006(6) 0.0057(6)
C6 0.0316(8) 0.0262(8) 0.0173(7) 0.0008(6) 0.0041(6) 0.0089(6)
C7 0.0287(8) 0.0284(8) 0.0204(7) 0.0025(6) 0.0093(6) 0.0120(6)
C8 0.0210(7) 0.0239(7) 0.0186(7) 0.0042(6) 0.0072(6) 0.0084(6)
C9 0.0182(7) 0.0202(7) 0.0153(6) 0.0050(5) 0.0060(5) 0.0059(5)
C10 0.0202(7) 0.0304(8) 0.0231(7) 0.0038(6) 0.0079(6) 0.0115(6)
C11 0.0255(8) 0.0391(10) 0.0385(10) 0.0105(8) 0.0159(7) 0.0133(7)
C12 0.0263(8) 0.0355(9) 0.0278(8) 0.0075(7) 0.0105(6) 0.0162(7)
C13 0.0160(6) 0.0207(7) 0.0187(7) 0.0055(5) 0.0075(5) 0.0071(5)
C14 0.0224(7) 0.0254(7) 0.0177(7) 0.0062(6) 0.0071(5) 0.0085(6)
C15 0.0259(8) 0.0283(8) 0.0244(8) 0.0109(6) 0.0132(6) 0.0090(6)
C015 0.0241(7) 0.0238(7) 0.0262(8) 0.0054(6) 0.0098(6) 0.0114(6)
C16 0.0216(7) 0.0241(7) 0.0294(8) 0.0086(6) 0.0119(6) 0.0045(6)
C17 0.0174(7) 0.0232(7) 0.0216(7) 0.0045(6) 0.0062(5) 0.0048(6)
C18 0.0168(6) 0.0199(7) 0.0192(7) 0.0054(5) 0.0071(5) 0.0077(5)
C19 0.0171(6) 0.0198(7) 0.0172(7) 0.0034(5) 0.0032(5) 0.0049(5)
C20 0.0188(7) 0.0235(7) 0.0161(6) 0.0042(5) 0.0036(5) 0.0052(6)
C21 0.0164(7) 0.0252(7) 0.0254(7) 0.0082(6) 0.0034(6) 0.0068(6)
C22 0.0229(8) 0.0298(8) 0.0409(10) 0.0053(7) 0.0096(7) 0.0126(7)
C23 0.0203(8) 0.0359(9) 0.0344(9) 0.0148(7) -0.0008(7) 0.0066(7)
C24 0.0187(7) 0.0222(7) 0.0190(7) 0.0058(5) 0.0087(5) 0.0095(6)
C25 0.0242(7) 0.0272(8) 0.0205(7) 0.0068(6) 0.0059(6) 0.0108(6)
C26 0.0369(9) 0.0280(8) 0.0248(8) 0.0115(6) 0.0103(7) 0.0150(7)
C27 0.0329(8) 0.0240(8) 0.0305(8) 0.0114(6) 0.0142(7) 0.0092(7)
C28 0.0232(7) 0.0231(7) 0.0253(7) 0.0063(6) 0.0100(6) 0.0066(6)
C29 0.0185(7) 0.0205(7) 0.0208(7) 0.0059(5) 0.0090(5) 0.0084(5)
C30 0.0165(7) 0.0195(7) 0.0202(7) 0.0068(5) 0.0066(5) 0.0048(5)
C31 0.0204(7) 0.0204(7) 0.0217(7) 0.0062(6) 0.0067(6) 0.0065(6)
C32 0.0241(8) 0.0226(7) 0.0235(8) 0.0027(6) 0.0041(6) 0.0037(6)
C33 0.0185(7) 0.0274(8) 0.0277(8) 0.0054(6) 0.0012(6) 0.0016(6)
C34 0.0155(7) 0.0305(8) 0.0309(8) 0.0077(7) 0.0066(6) 0.0063(6)
C35 0.0186(7) 0.0233(7) 0.0239(7) 0.0061(6) 0.0076(6) 0.0062(6)
C36 0.0175(7) 0.0288(8) 0.0285(8) 0.0038(6) 0.0099(6) 0.0084(6)
C37 0.0251(8) 0.0329(9) 0.0380(9) 0.0046(7) 0.0105(7) 0.0139(7)
C38 0.0263(8) 0.0388(9) 0.0335(9) 0.0064(7) 0.0161(7) 0.0093(7)
C39 0.0231(7) 0.0270(8) 0.0245(8) 0.0009(6) 0.0073(6) 0.0101(6)
C40 0.0683(15) 0.0726(15) 0.0397(11) 0.0272(11) 0.0287(10) 0.0552(13)
C41 0.0328(9) 0.0303(8) 0.0261(8) 0.0028(6) 0.0107(7) 0.0127(7)
O1 0.0478(8) 0.0623(10) 0.0306(7) -0.0046(7) 0.0068(6) 0.0271(7)
O2 0.0451(8) 0.0547(9) 0.0406(8) 0.0267(7) 0.0232(6) 0.0252(7)
O3 0.0478(8) 0.0395(8) 0.0395(8) 0.0101(6) 0.0069(6) 0.0195(6)
O4 0.0354(6) 0.0307(6) 0.0328(6) 0.0117(5) 0.0196(5) 0.0171(5)
C42 0.0537(13) 0.0661(15) 0.0325(10) -0.0016(10) 0.0034(9) 0.0350(12)
C43 0.0355(9) 0.0314(9) 0.0279(9) 0.0069(7) 0.0075(7) 0.0081(7)
C44 0.0331(10) 0.0594(14) 0.0597(15) 0.0052(11) 0.0111(10) 0.0141(10)
C45A 0.034(3) 0.054(4) 0.041(3) 0.008(3) 0.015(2) 0.018(2)
C45B 0.046(2) 0.052(3) 0.045(2) 0.014(2) 0.0225(18) 0.0195(19)
C46 0.0414(10) 0.0367(10) 0.0315(9) 0.0105(8) 0.0070(8) 0.0153(8)
C47 0.0344(10) 0.0394(11) 0.0535(12) 0.0105(9) 0.0138(9) 0.0107(8)
C48 0.0512(12) 0.0577(13) 0.0515(13) 0.0277(11) 0.0318(11) 0.0249(11)
C49 0.0619(14) 0.0587(14) 0.0549(13) 0.0350(11) 0.0354(12) 0.0332(12)
C50 0.0468(12) 0.0476(13) 0.0669(15) 0.0243(11) 0.0151(11) 0.0201(10)
C51 0.0720(18) 0.0529(15) 0.082(2) 0.0312(15) 0.0141(16) 0.0146(14)
C52 0.0813(18) 0.0411(12) 0.0536(14) 0.0166(10) 0.0392(13) 0.0130(12)
C53 0.0475(12) 0.0566(14) 0.0393(11) 0.0037(10) 0.0125(9) 0.0189(10)
C54 0.0332(9) 0.0326(9) 0.0318(9) 0.0091(7) 0.0173(7) 0.0167(7)
C55 0.0342(9) 0.0337(9) 0.0405(10) 0.0104(8) 0.0210(8) 0.0143(7)
C56 0.0326(9) 0.0308(9) 0.0313(9) 0.0104(7) 0.0120(7) 0.0128(7)
C57 0.0312(8) 0.0312(9) 0.0352(9) 0.0102(7) 0.0154(7) 0.0168(7)
Li 0.0413(17) 0.0412(17) 0.0303(15) 0.0139(13) 0.0166(13) 0.0186(14)
O1S 0.0330(6) 0.0423(7) 0.0349(7) 0.0120(6) 0.0132(5) 0.0147(6)
C1S 0.0460(12) 0.0586(14) 0.0417(12) 0.0166(10) 0.0078(9) 0.0192(10)
C2S 0.0374(10) 0.0441(11) 0.0417(11) 0.0142(9) 0.0134(8) 0.0193(8)
C3S 0.0315(9) 0.0573(12) 0.0333(10) 0.0107(9) 0.0149(8) 0.0197(9)
C4S 0.0657(15) 0.0788(17) 0.0409(12) 0.0264(12) 0.0265(11) 0.0408(14)

loop_
_atom_type_symbol
_atom_type_description
_atom_type_scat_dispersion_real
_atom_type_scat_dispersion_imag
_atom_type_scat_source
C C 0.0181 0.0091 'International Tables Vol C Tables 4.2.6.8 and 6.1.1.4'
H H 0.0000 0.0000 'International Tables Vol C Tables 4.2.6.8 and 6.1.1.4'
Cr Cr -0.1635 2.4439 'International Tables Vol C Tables 4.2.6.8 and 6.1.1.4'
Li Li 0.0008 0.0003 'International Tables Vol C Tables 4.2.6.8 and 6.1.1.4'
N N 0.0311 0.0180 'International Tables Vol C Tables 4.2.6.8 and 6.1.1.4'
O O 0.0492 0.0322 'International Tables Vol C Tables 4.2.6.8 and 6.1.1.4'

loop_
_exptl_crystal_face_index_h
_exptl_crystal_face_index_k
_exptl_crystal_face_index_l
_exptl_crystal_face_perp_dist
0 -5 -8 0.0298
-7 2 1 0.2018
0 9 -7 0.0315
0 4 -11 0.0280
-1 -3 11 0.0493
8 -3 -3 0.2083
1 -10 0 0.0298
0 -8 8 0.0298
-1 8 5 0.0246

loop_
_geom_angle_atom_site_label_1
_geom_angle_atom_site_label_2
_geom_angle_atom_site_label_3
_geom_angle
_geom_angle_site_symmetry_1
_geom_angle_site_symmetry_3
_geom_angle_publ_flag
N1 Cr N4 114.37(5) . . ?
N1 Cr C015 97.16(6) . . ?
N2 Cr N1 80.35(5) . . ?
N2 Cr N4 157.13(5) . . ?
N2 Cr C015 92.31(6) . . ?
N3 Cr N1 150.83(5) . . ?
N3 Cr N2 79.81(5) . . ?
N3 Cr N4 79.60(5) . . ?
N3 Cr C015 104.80(6) . . ?
N4 Cr C015 102.50(6) . . ?
C9 N1 Cr 133.10(10) . . ?
C13 N1 Cr 112.35(9) . . ?
C13 N1 C9 113.28(11) . . ?
C18 N2 Cr 117.60(10) . . ?
C18 N2 C19 122.47(12) . . ?
C19 N2 Cr 119.86(10) . . ?
C20 N3 Cr 119.73(10) . . ?
C24 N3 Cr 118.86(10) . . ?
C24 N3 C20 120.34(12) . . ?
C29 N4 Cr 113.23(9) . . ?
C29 N4 C30 113.48(12) . . ?
C30 N4 Cr 133.11(10) . . ?
H1A C1 H1B 109.5 . . ?
H1A C1 H1C 109.5 . . ?
H1B C1 H1C 109.5 . . ?
C3 C1 H1A 109.5 . . ?
C3 C1 H1B 109.5 . . ?
C3 C1 H1C 109.5 . . ?
H2A C2 H2B 109.5 . . ?
H2A C2 H2C 109.5 . . ?
H2B C2 H2C 109.5 . . ?
C3 C2 H2A 109.5 . . ?
C3 C2 H2B 109.5 . . ?
C3 C2 H2C 109.5 . . ?
C1 C3 C2 110.64(13) . . ?
C1 C3 H3 107.2 . . ?
C2 C3 H3 107.2 . . ?
C4 C3 C1 110.59(13) . . ?
C4 C3 C2 113.60(13) . . ?
C4 C3 H3 107.2 . . ?
C5 C4 C3 120.99(13) . . ?
C5 C4 C9 118.62(14) . . ?
C9 C4 C3 120.31(13) . . ?
C4 C5 H5 119.4 . . ?
C6 C5 C4 121.25(14) . . ?
C6 C5 H5 119.4 . . ?
C5 C6 H6 120.1 . . ?
C5 C6 C7 119.83(14) . . ?
C7 C6 H6 120.1 . . ?
C6 C7 H7 119.4 . . ?
C6 C7 C8 121.15(15) . . ?
C8 C7 H7 119.4 . . ?
C7 C8 C9 118.61(14) . . ?
C7 C8 C10 119.16(14) . . ?
C9 C8 C10 122.22(13) . . ?
C4 C9 N1 120.54(13) . . ?
C4 C9 C8 120.41(13) . . ?
C8 C9 N1 119.01(13) . . ?
C8 C10 H10 107.6 . . ?
C8 C10 C11 112.12(14) . . ?
C8 C10 C12 111.32(13) . . ?
C11 C10 H10 107.6 . . ?
C12 C10 H10 107.6 . . ?
C12 C10 C11 110.34(13) . . ?
C10 C11 H11A 109.5 . . ?
C10 C11 H11B 109.5 . . ?
C10 C11 H11C 109.5 . . ?
H11A C11 H11B 109.5 . . ?
H11A C11 H11C 109.5 . . ?
H11B C11 H11C 109.5 . . ?
C10 C12 H12A 109.5 . . ?
C10 C12 H12B 109.5 . . ?
C10 C12 H12C 109.5 . . ?
H12A C12 H12B 109.5 . . ?
H12A C12 H12C 109.5 . . ?
H12B C12 H12C 109.5 . . ?
N1 C13 C14 126.37(13) . . ?
N1 C13 C18 115.11(12) . . ?
C14 C13 C18 118.42(13) . . ?
C13 C14 H14 119.7 . . ?
C15 C14 C13 120.63(14) . . ?
C15 C14 H14 119.7 . . ?
C14 C15 H15 119.7 . . ?
C14 C15 C16 120.70(14) . . ?
C16 C15 H15 119.7 . . ?
Cr C015 H01A 109.5 . . ?
Cr C015 H01B 109.5 . . ?
Cr C015 H01C 109.5 . . ?
H01A C015 H01B 109.5 . . ?
H01A C015 H01C 109.5 . . ?
H01B C015 H01C 109.5 . . ?
C15 C16 H16 120.0 . . ?
C17 C16 C15 120.08(14) . . ?
C17 C16 H16 120.0 . . ?
C16 C17 H17 120.0 . . ?
C16 C17 C18 120.09(14) . . ?
C18 C17 H17 120.0 . . ?
N2 C18 C13 112.36(13) . . ?
N2 C18 C17 127.57(14) . . ?
C17 C18 C13 119.98(13) . . ?
N2 C19 H19 118.3 . . ?
N2 C19 C20 109.68(12) . . ?
N2 C19 C21 117.87(12) . . ?
C20 C19 H19 118.3 . . ?
C20 C19 C21 60.66(10) . . ?
C21 C19 H19 118.3 . . ?
N3 C20 C19 110.46(12) . . ?
N3 C20 H20 117.7 . . ?
N3 C20 C21 119.48(13) . . ?
C19 C20 H20 117.7 . . ?
C19 C20 C21 60.62(10) . . ?
C21 C20 H20 117.7 . . ?
C19 C21 C20 58.72(10) . . ?
C22 C21 C19 119.00(13) . . ?
C22 C21 C20 120.42(13) . . ?
C22 C21 C23 114.82(14) . . ?
C23 C21 C19 116.75(14) . . ?
C23 C21 C20 115.81(14) . . ?
C21 C22 H22A 109.5 . . ?
C21 C22 H22B 109.5 . . ?
C21 C22 H22C 109.5 . . ?
H22A C22 H22B 109.5 . . ?
H22A C22 H22C 109.5 . . ?
H22B C22 H22C 109.5 . . ?
C21 C23 H23A 109.5 . . ?
C21 C23 H23B 109.5 . . ?
C21 C23 H23C 109.5 . . ?
H23A C23 H23B 109.5 . . ?
H23A C23 H23C 109.5 . . ?
H23B C23 H23C 109.5 . . ?
N3 C24 C25 126.73(14) . . ?
N3 C24 C29 112.71(13) . . ?
C25 C24 C29 120.56(14) . . ?
C24 C25 H25 120.1 . . ?
C26 C25 C24 119.86(15) . . ?
C26 C25 H25 120.1 . . ?
C25 C26 H26 120.0 . . ?
C25 C26 C27 119.92(15) . . ?
C27 C26 H26 120.0 . . ?
C26 C27 H27 119.4 . . ?
C28 C27 C26 121.28(15) . . ?
C28 C27 H27 119.4 . . ?
C27 C28 H28 119.9 . . ?
C27 C28 C29 120.24(15) . . ?
C29 C28 H28 119.9 . . ?
N4 C29 C24 114.95(13) . . ?
N4 C29 C28 127.05(14) . . ?
C28 C29 C24 118.00(14) . . ?
C31 C30 N4 120.36(13) . . ?
C35 C30 N4 119.69(13) . . ?
C35 C30 C31 119.81(13) . . ?
C30 C31 C39 121.37(13) . . ?
C32 C31 C30 118.96(14) . . ?
C32 C31 C39 119.64(14) . . ?
C31 C32 H32 119.3 . . ?
C33 C32 C31 121.42(15) . . ?
C33 C32 H32 119.3 . . ?
C32 C33 H33 120.2 . . ?
C34 C33 C32 119.51(15) . . ?
C34 C33 H33 120.2 . . ?
C33 C34 H34 119.4 . . ?
C33 C34 C35 121.28(15) . . ?
C35 C34 H34 119.4 . . ?
C30 C35 C36 122.49(13) . . ?
C34 C35 C30 118.99(14) . . ?
C34 C35 C36 118.48(14) . . ?
C35 C36 H36 108.4 . . ?
C35 C36 C37 111.36(14) . . ?
C35 C36 C38 110.55(14) . . ?
C37 C36 H36 108.4 . . ?
C37 C36 C38 109.65(14) . . ?
C38 C36 H36 108.4 . . ?
C36 C37 H37A 109.5 . . ?
C36 C37 H37B 109.5 . . ?
C36 C37 H37C 109.5 . . ?
H37A C37 H37B 109.5 . . ?
H37A C37 H37C 109.5 . . ?
H37B C37 H37C 109.5 . . ?
C36 C38 H38A 109.5 . . ?
C36 C38 H38B 109.5 . . ?
C36 C38 H38C 109.5 . . ?
H38A C38 H38B 109.5 . . ?
H38A C38 H38C 109.5 . . ?
H38B C38 H38C 109.5 . . ?
C31 C39 H39 107.6 . . ?
C31 C39 C40 112.47(14) . . ?
C31 C39 C41 112.65(14) . . ?
C40 C39 H39 107.6 . . ?
C40 C39 C41 108.63(15) . . ?
C41 C39 H39 107.6 . . ?
C39 C40 H40A 109.5 . . ?
C39 C40 H40B 109.5 . . ?
C39 C40 H40C 109.5 . . ?
H40A C40 H40B 109.5 . . ?
H40A C40 H40C 109.5 . . ?
H40B C40 H40C 109.5 . . ?
C39 C41 H41A 109.5 . . ?
C39 C41 H41B 109.5 . . ?
C39 C41 H41C 109.5 . . ?
H41A C41 H41B 109.5 . . ?
H41A C41 H41C 109.5 . . ?
H41B C41 H41C 109.5 . . ?
C42 O1 C45A 109.5(2) . . ?
C42 O1 Li 117.16(16) . . ?
C45A O1 Li 133.3(3) . . ?
C45B O1 C42 104.2(2) . . ?
C45B O1 Li 129.4(2) . . ?
C46 O2 C49 109.23(15) . . ?
C46 O2 Li 129.22(16) . . ?
C49 O2 Li 119.11(16) . . ?
C50 O3 C53 109.57(18) . . ?
C50 O3 Li 128.21(18) . . ?
C53 O3 Li 121.44(17) . . ?
C54 O4 Li 117.36(14) . . ?
C57 O4 C54 109.33(13) . . ?
C57 O4 Li 124.93(14) . . ?
O1 C42 H42A 110.8 . . ?
O1 C42 H42B 110.8 . . ?
O1 C42 C43 104.97(17) . . ?
H42A C42 H42B 108.8 . . ?
C43 C42 H42A 110.8 . . ?
C43 C42 H42B 110.8 . . ?
C42 C43 H43A 110.9 . . ?
C42 C43 H43B 110.9 . . ?
C42 C43 C44 104.48(17) . . ?
H43A C43 H43B 108.9 . . ?
C44 C43 H43A 110.9 . . ?
C44 C43 H43B 110.9 . . ?
C43 C44 H44C 111.1 . . ?
C43 C44 H44D 111.1 . . ?
C43 C44 H44A 110.4 . . ?
C43 C44 H44B 110.4 . . ?
C43 C44 C45B 103.2(2) . . ?
H44C C44 H44D 109.1 . . ?
H44A C44 H44B 108.6 . . ?
C45A C44 C43 106.9(3) . . ?
C45A C44 H44A 110.4 . . ?
C45A C44 H44B 110.4 . . ?
C45B C44 H44C 111.1 . . ?
C45B C44 H44D 111.1 . . ?
O1 C45A H45A 110.8 . . ?
O1 C45A H45B 110.8 . . ?
C44 C45A O1 104.9(4) . . ?
C44 C45A H45A 110.8 . . ?
C44 C45A H45B 110.8 . . ?
H45A C45A H45B 108.9 . . ?
O1 C45B C44 104.2(3) . . ?
O1 C45B H45C 110.9 . . ?
O1 C45B H45D 110.9 . . ?
C44 C45B H45C 110.9 . . ?
C44 C45B H45D 110.9 . . ?
H45C C45B H45D 108.9 . . ?
O2 C46 H46A 110.4 . . ?
O2 C46 H46B 110.4 . . ?
O2 C46 C47 106.64(16) . . ?
H46A C46 H46B 108.6 . . ?
C47 C46 H46A 110.4 . . ?
C47 C46 H46B 110.4 . . ?
C46 C47 H47A 111.2 . . ?
C46 C47 H47B 111.2 . . ?
H47A C47 H47B 109.1 . . ?
C48 C47 C46 102.71(16) . . ?
C48 C47 H47A 111.2 . . ?
C48 C47 H47B 111.2 . . ?
C47 C48 H48A 111.2 . . ?
C47 C48 H48B 111.2 . . ?
H48A C48 H48B 109.1 . . ?
C49 C48 C47 102.67(19) . . ?
C49 C48 H48A 111.2 . . ?
C49 C48 H48B 111.2 . . ?
O2 C49 C48 104.64(17) . . ?
O2 C49 H49A 110.8 . . ?
O2 C49 H49B 110.8 . . ?
C48 C49 H49A 110.8 . . ?
C48 C49 H49B 110.8 . . ?
H49A C49 H49B 108.9 . . ?
O3 C50 H50A 110.6 . . ?
O3 C50 H50B 110.6 . . ?
O3 C50 C51 105.6(2) . . ?
H50A C50 H50B 108.7 . . ?
C51 C50 H50A 110.6 . . ?
C51 C50 H50B 110.6 . . ?
C50 C51 H51A 111.5 . . ?
C50 C51 H51B 111.5 . . ?
C50 C51 C52 101.3(2) . . ?
H51A C51 H51B 109.3 . . ?
C52 C51 H51A 111.5 . . ?
C52 C51 H51B 111.5 . . ?
C51 C52 H52A 111.0 . . ?
C51 C52 H52B 111.0 . . ?
H52A C52 H52B 109.0 . . ?
C53 C52 C51 104.0(2) . . ?
C53 C52 H52A 111.0 . . ?
C53 C52 H52B 111.0 . . ?
O3 C53 C52 106.27(19) . . ?
O3 C53 H53A 110.5 . . ?
O3 C53 H53B 110.5 . . ?
C52 C53 H53A 110.5 . . ?
C52 C53 H53B 110.5 . . ?
H53A C53 H53B 108.7 . . ?
O4 C54 H54A 110.5 . . ?
O4 C54 H54B 110.5 . . ?
O4 C54 C55 106.01(13) . . ?
H54A C54 H54B 108.7 . . ?
C55 C54 H54A 110.5 . . ?
C55 C54 H54B 110.5 . . ?
C54 C55 H55A 111.2 . . ?
C54 C55 H55B 111.2 . . ?
C54 C55 C56 102.83(14) . . ?
H55A C55 H55B 109.1 . . ?
C56 C55 H55A 111.2 . . ?
C56 C55 H55B 111.2 . . ?
C55 C56 H56A 111.4 . . ?
C55 C56 H56B 111.4 . . ?
H56A C56 H56B 109.3 . . ?
C57 C56 C55 101.61(14) . . ?
C57 C56 H56A 111.4 . . ?
C57 C56 H56B 111.4 . . ?
O4 C57 C56 105.62(13) . . ?
O4 C57 H57A 110.6 . . ?
O4 C57 H57B 110.6 . . ?
C56 C57 H57A 110.6 . . ?
C56 C57 H57B 110.6 . . ?
H57A C57 H57B 108.7 . . ?
O1 Li O2 110.18(17) . . ?
O1 Li O3 108.06(17) . . ?
O3 Li O2 102.01(17) . . ?
O4 Li O1 109.22(18) . . ?
O4 Li O2 115.91(17) . . ?
O4 Li O3 111.06(17) . . ?
C2S O1S C3S 112.34(16) . . ?
H1SA C1S H1SB 109.5 . . ?
H1SA C1S H1SC 109.5 . . ?
H1SB C1S H1SC 109.5 . . ?
C2S C1S H1SA 109.5 . . ?
C2S C1S H1SB 109.5 . . ?
C2S C1S H1SC 109.5 . . ?
O1S C2S C1S 108.19(18) . . ?
O1S C2S H2SA 110.1 . . ?
O1S C2S H2SB 110.1 . . ?
C1S C2S H2SA 110.1 . . ?
C1S C2S H2SB 110.1 . . ?
H2SA C2S H2SB 108.4 . . ?
O1S C3S H3SA 110.1 . . ?
O1S C3S H3SB 110.1 . . ?
O1S C3S C4S 108.03(19) . . ?
H3SA C3S H3SB 108.4 . . ?
C4S C3S H3SA 110.1 . . ?
C4S C3S H3SB 110.1 . . ?
C3S C4S H4SA 109.5 . . ?
C3S C4S H4SB 109.5 . . ?
C3S C4S H4SC 109.5 . . ?
H4SA C4S H4SB 109.5 . . ?
H4SA C4S H4SC 109.5 . . ?
H4SB C4S H4SC 109.5 . . ?

loop_
_geom_bond_atom_site_label_1
_geom_bond_atom_site_label_2
_geom_bond_distance
_geom_bond_site_symmetry_2
_geom_bond_publ_flag
Cr N1 1.9968(12) . ?
Cr N2 1.9382(12) . ?
Cr N3 1.9285(13) . ?
Cr N4 2.0398(12) . ?
Cr C015 2.0766(15) . ?
N1 C9 1.4284(18) . ?
N1 C13 1.3931(18) . ?
N2 C18 1.3582(19) . ?
N2 C19 1.4251(18) . ?
N3 C20 1.4269(18) . ?
N3 C24 1.3618(19) . ?
N4 C29 1.3804(19) . ?
N4 C30 1.4328(18) . ?
C1 H1A 0.9800 . ?
C1 H1B 0.9800 . ?
C1 H1C 0.9800 . ?
C1 C3 1.527(2) . ?
C2 H2A 0.9800 . ?
C2 H2B 0.9800 . ?
C2 H2C 0.9800 . ?
C2 C3 1.530(2) . ?
C3 H3 1.0000 . ?
C3 C4 1.518(2) . ?
C4 C5 1.400(2) . ?
C4 C9 1.411(2) . ?
C5 H5 0.9500 . ?
C5 C6 1.384(2) . ?
C6 H6 0.9500 . ?
C6 C7 1.388(2) . ?
C7 H7 0.9500 . ?
C7 C8 1.398(2) . ?
C8 C9 1.416(2) . ?
C8 C10 1.527(2) . ?
C10 H10 1.0000 . ?
C10 C11 1.538(2) . ?
C10 C12 1.532(2) . ?
C11 H11A 0.9800 . ?
C11 H11B 0.9800 . ?
C11 H11C 0.9800 . ?
C12 H12A 0.9800 . ?
C12 H12B 0.9800 . ?
C12 H12C 0.9800 . ?
C13 C14 1.405(2) . ?
C13 C18 1.430(2) . ?
C14 H14 0.9500 . ?
C14 C15 1.390(2) . ?
C15 H15 0.9500 . ?
C15 C16 1.394(2) . ?
C015 H01A 0.9800 . ?
C015 H01B 0.9800 . ?
C015 H01C 0.9800 . ?
C16 H16 0.9500 . ?
C16 C17 1.391(2) . ?
C17 H17 0.9500 . ?
C17 C18 1.405(2) . ?
C19 H19 1.0000 . ?
C19 C20 1.502(2) . ?
C19 C21 1.531(2) . ?
C20 H20 1.0000 . ?
C20 C21 1.532(2) . ?
C21 C22 1.501(2) . ?
C21 C23 1.510(2) . ?
C22 H22A 0.9800 . ?
C22 H22B 0.9800 . ?
C22 H22C 0.9800 . ?
C23 H23A 0.9800 . ?
C23 H23B 0.9800 . ?
C23 H23C 0.9800 . ?
C24 C25 1.403(2) . ?
C24 C29 1.431(2) . ?
C25 H25 0.9500 . ?
C25 C26 1.389(2) . ?
C26 H26 0.9500 . ?
C26 C27 1.391(3) . ?
C27 H27 0.9500 . ?
C27 C28 1.391(2) . ?
C28 H28 0.9500 . ?
C28 C29 1.407(2) . ?
C30 C31 1.412(2) . ?
C30 C35 1.412(2) . ?
C31 C32 1.398(2) . ?
C31 C39 1.521(2) . ?
C32 H32 0.9500 . ?
C32 C33 1.383(2) . ?
C33 H33 0.9500 . ?
C33 C34 1.383(2) . ?
C34 H34 0.9500 . ?
C34 C35 1.401(2) . ?
C35 C36 1.521(2) . ?
C36 H36 1.0000 . ?
C36 C37 1.535(2) . ?
C36 C38 1.537(2) . ?
C37 H37A 0.9800 . ?
C37 H37B 0.9800 . ?
C37 H37C 0.9800 . ?
C38 H38A 0.9800 . ?
C38 H38B 0.9800 . ?
C38 H38C 0.9800 . ?
C39 H39 1.0000 . ?
C39 C40 1.524(3) . ?
C39 C41 1.525(2) . ?
C40 H40A 0.9800 . ?
C40 H40B 0.9800 . ?
C40 H40C 0.9800 . ?
C41 H41A 0.9800 . ?
C41 H41B 0.9800 . ?
C41 H41C 0.9800 . ?
O1 C42 1.449(3) . ?
O1 C45A 1.521(6) . ?
O1 C45B 1.393(5) . ?
O1 Li 1.917(4) . ?
O2 C46 1.436(2) . ?
O2 C49 1.448(2) . ?
O2 Li 1.956(4) . ?
O3 C50 1.434(3) . ?
O3 C53 1.442(3) . ?
O3 Li 1.921(4) . ?
O4 C54 1.455(2) . ?
O4 C57 1.441(2) . ?
O4 Li 1.916(3) . ?
C42 H42A 0.9900 . ?
C42 H42B 0.9900 . ?
C42 C43 1.504(3) . ?
C43 H43A 0.9900 . ?
C43 H43B 0.9900 . ?
C43 C44 1.507(3) . ?
C44 H44C 0.9900 . ?
C44 H44D 0.9900 . ?
C44 H44A 0.9900 . ?
C44 H44B 0.9900 . ?
C44 C45A 1.431(6) . ?
C44 C45B 1.570(6) . ?
C45A H45A 0.9900 . ?
C45A H45B 0.9900 . ?
C45B H45C 0.9900 . ?
C45B H45D 0.9900 . ?
C46 H46A 0.9900 . ?
C46 H46B 0.9900 . ?
C46 C47 1.533(3) . ?
C47 H47A 0.9900 . ?
C47 H47B 0.9900 . ?
C47 C48 1.509(3) . ?
C48 H48A 0.9900 . ?
C48 H48B 0.9900 . ?
C48 C49 1.506(3) . ?
C49 H49A 0.9900 . ?
C49 H49B 0.9900 . ?
C50 H50A 0.9900 . ?
C50 H50B 0.9900 . ?
C50 C51 1.502(4) . ?
C51 H51A 0.9900 . ?
C51 H51B 0.9900 . ?
C51 C52 1.535(4) . ?
C52 H52A 0.9900 . ?
C52 H52B 0.9900 . ?
C52 C53 1.509(4) . ?
C53 H53A 0.9900 . ?
C53 H53B 0.9900 . ?
C54 H54A 0.9900 . ?
C54 H54B 0.9900 . ?
C54 C55 1.518(3) . ?
C55 H55A 0.9900 . ?
C55 H55B 0.9900 . ?
C55 C56 1.525(3) . ?
C56 H56A 0.9900 . ?
C56 H56B 0.9900 . ?
C56 C57 1.516(2) . ?
C57 H57A 0.9900 . ?
C57 H57B 0.9900 . ?
O1S C2S 1.421(2) . ?
O1S C3S 1.422(2) . ?
C1S H1SA 0.9800 . ?
C1S H1SB 0.9800 . ?
C1S H1SC 0.9800 . ?
C1S C2S 1.504(3) . ?
C2S H2SA 0.9900 . ?
C2S H2SB 0.9900 . ?
C3S H3SA 0.9900 . ?
C3S H3SB 0.9900 . ?
C3S C4S 1.501(3) . ?
C4S H4SA 0.9800 . ?
C4S H4SB 0.9800 . ?
C4S H4SC 0.9800 . ?

loop_
_geom_torsion_atom_site_label_1
_geom_torsion_atom_site_label_2
_geom_torsion_atom_site_label_3
_geom_torsion_atom_site_label_4
_geom_torsion
_geom_torsion_site_symmetry_1
_geom_torsion_site_symmetry_2
_geom_torsion_site_symmetry_3
_geom_torsion_site_symmetry_4
_geom_torsion_publ_flag
Cr N1 C9 C4 -79.58(18) . . . . ?
Cr N1 C9 C8 102.86(15) . . . . ?
Cr N1 C13 C14 170.61(12) . . . . ?
Cr N1 C13 C18 -12.94(15) . . . . ?
Cr N2 C18 C13 8.28(16) . . . . ?
Cr N2 C18 C17 -175.13(12) . . . . ?
Cr N2 C19 C20 -6.13(16) . . . . ?
Cr N2 C19 C21 -72.58(15) . . . . ?
Cr N3 C20 C19 3.62(16) . . . . ?
Cr N3 C20 C21 70.63(16) . . . . ?
Cr N3 C24 C25 -171.09(12) . . . . ?
Cr N3 C24 C29 9.23(16) . . . . ?
Cr N4 C29 C24 -0.02(15) . . . . ?
Cr N4 C29 C28 179.15(12) . . . . ?
Cr N4 C30 C31 -92.53(16) . . . . ?
Cr N4 C30 C35 91.83(16) . . . . ?
N1 C13 C14 C15 174.60(14) . . . . ?
N1 C13 C18 N2 3.50(18) . . . . ?
N1 C13 C18 C17 -173.39(13) . . . . ?
N2 C19 C20 N3 1.50(17) . . . . ?
N2 C19 C20 C21 -111.62(14) . . . . ?
N2 C19 C21 C20 98.03(14) . . . . ?
N2 C19 C21 C22 -11.9(2) . . . . ?
N2 C19 C21 C23 -156.65(14) . . . . ?
N3 C20 C21 C19 -98.20(15) . . . . ?
N3 C20 C21 C22 9.3(2) . . . . ?
N3 C20 C21 C23 154.87(14) . . . . ?
N3 C24 C25 C26 -176.88(15) . . . . ?
N3 C24 C29 N4 -5.59(18) . . . . ?
N3 C24 C29 C28 175.15(13) . . . . ?
N4 C30 C31 C32 -177.48(14) . . . . ?
N4 C30 C31 C39 0.7(2) . . . . ?
N4 C30 C35 C34 177.30(14) . . . . ?
N4 C30 C35 C36 -0.3(2) . . . . ?
C1 C3 C4 C5 97.07(17) . . . . ?
C1 C3 C4 C9 -79.67(18) . . . . ?
C2 C3 C4 C5 -28.0(2) . . . . ?
C2 C3 C4 C9 155.23(14) . . . . ?
C3 C4 C5 C6 -177.44(15) . . . . ?
C3 C4 C9 N1 2.8(2) . . . . ?
C3 C4 C9 C8 -179.69(13) . . . . ?
C4 C5 C6 C7 -1.9(3) . . . . ?
C5 C4 C9 N1 -174.02(13) . . . . ?
C5 C4 C9 C8 3.5(2) . . . . ?
C5 C6 C7 C8 1.6(3) . . . . ?
C6 C7 C8 C9 1.2(2) . . . . ?
C6 C7 C8 C10 -177.69(15) . . . . ?
C7 C8 C9 N1 173.78(14) . . . . ?
C7 C8 C9 C4 -3.8(2) . . . . ?
C7 C8 C10 C11 -55.5(2) . . . . ?
C7 C8 C10 C12 68.66(19) . . . . ?
C9 N1 C13 C14 -20.5(2) . . . . ?
C9 N1 C13 C18 155.92(12) . . . . ?
C9 C4 C5 C6 -0.6(2) . . . . ?
C9 C8 C10 C11 125.64(16) . . . . ?
C9 C8 C10 C12 -110.21(17) . . . . ?
C10 C8 C9 N1 -7.3(2) . . . . ?
C10 C8 C9 C4 175.09(14) . . . . ?
C13 N1 C9 C4 114.58(15) . . . . ?
C13 N1 C9 C8 -62.97(17) . . . . ?
C13 C14 C15 C16 -0.8(2) . . . . ?
C14 C13 C18 N2 -179.75(13) . . . . ?
C14 C13 C18 C17 3.4(2) . . . . ?
C14 C15 C16 C17 1.9(2) . . . . ?
C15 C16 C17 C18 -0.2(2) . . . . ?
C16 C17 C18 N2 -178.77(15) . . . . ?
C16 C17 C18 C13 -2.4(2) . . . . ?
C18 N2 C19 C20 170.86(13) . . . . ?
C18 N2 C19 C21 104.41(16) . . . . ?
C18 C13 C14 C15 -1.8(2) . . . . ?
C19 N2 C18 C13 -168.78(13) . . . . ?
C19 N2 C18 C17 7.8(2) . . . . ?
C19 C20 C21 C22 107.53(16) . . . . ?
C19 C20 C21 C23 -106.93(15) . . . . ?
C20 N3 C24 C25 -3.0(2) . . . . ?
C20 N3 C24 C29 177.32(12) . . . . ?
C20 C19 C21 C22 -109.91(16) . . . . ?
C20 C19 C21 C23 105.32(16) . . . . ?
C21 C19 C20 N3 113.13(14) . . . . ?
C24 N3 C20 C19 -164.37(13) . . . . ?
C24 N3 C20 C21 -97.36(16) . . . . ?
C24 C25 C26 C27 0.0(2) . . . . ?
C25 C24 C29 N4 174.70(13) . . . . ?
C25 C24 C29 C28 -4.6(2) . . . . ?
C25 C26 C27 C28 -1.0(3) . . . . ?
C26 C27 C28 C29 -0.9(3) . . . . ?
C27 C28 C29 N4 -175.55(15) . . . . ?
C27 C28 C29 C24 3.6(2) . . . . ?
C29 N4 C30 C31 92.67(16) . . . . ?
C29 N4 C30 C35 -82.97(17) . . . . ?
C29 C24 C25 C26 2.8(2) . . . . ?
C30 N4 C29 C24 175.85(12) . . . . ?
C30 N4 C29 C28 -5.0(2) . . . . ?
C30 C31 C32 C33 0.9(2) . . . . ?
C30 C31 C39 C40 -88.7(2) . . . . ?
C30 C31 C39 C41 148.16(15) . . . . ?
C30 C35 C36 C37 -124.69(16) . . . . ?
C30 C35 C36 C38 113.15(17) . . . . ?
C31 C30 C35 C34 1.6(2) . . . . ?
C31 C30 C35 C36 -176.00(14) . . . . ?
C31 C32 C33 C34 0.2(3) . . . . ?
C32 C31 C39 C40 89.5(2) . . . . ?
C32 C31 C39 C41 -33.7(2) . . . . ?
C32 C33 C34 C35 -0.4(3) . . . . ?
C33 C34 C35 C30 -0.5(2) . . . . ?
C33 C34 C35 C36 177.24(15) . . . . ?
C34 C35 C36 C37 57.66(19) . . . . ?
C34 C35 C36 C38 -64.50(19) . . . . ?
C35 C30 C31 C32 -1.8(2) . . . . ?
C35 C30 C31 C39 176.34(14) . . . . ?
C39 C31 C32 C33 -177.29(15) . . . . ?
O1 C42 C43 C44 25.1(3) . . . . ?
O2 C46 C47 C48 21.3(2) . . . . ?
O3 C50 C51 C52 35.5(3) . . . . ?
O4 C54 C55 C56 -26.79(18) . . . . ?
C42 O1 C45A C44 -8.9(7) . . . . ?
C42 O1 C45B C44 42.2(5) . . . . ?
C42 C43 C44 C45A -31.7(5) . . . . ?
C42 C43 C44 C45B -0.3(4) . . . . ?
C43 C44 C45A O1 24.8(7) . . . . ?
C43 C44 C45B O1 -25.7(5) . . . . ?
C45A O1 C42 C43 -10.5(5) . . . . ?
C45B O1 C42 C43 -43.1(4) . . . . ?
C46 O2 C49 C48 -23.9(3) . . . . ?
C46 C47 C48 C49 -34.9(2) . . . . ?
C47 C48 C49 O2 36.6(2) . . . . ?
C49 O2 C46 C47 1.4(2) . . . . ?
C50 O3 C53 C52 2.5(3) . . . . ?
C50 C51 C52 C53 -33.4(3) . . . . ?
C51 C52 C53 O3 19.8(3) . . . . ?
C53 O3 C50 C51 -24.6(3) . . . . ?
C54 O4 C57 C56 18.85(18) . . . . ?
C54 C55 C56 C57 37.06(18) . . . . ?
C55 C56 C57 O4 -34.79(18) . . . . ?
C57 O4 C54 C55 5.22(19) . . . . ?
Li O1 C42 C43 167.00(18) . . . . ?
Li O1 C45A C44 174.1(3) . . . . ?
Li O1 C45B C44 -173.1(2) . . . . ?
Li O2 C46 C47 -160.31(19) . . . . ?
Li O2 C49 C48 140.0(2) . . . . ?
Li O3 C50 C51 145.3(2) . . . . ?
Li O3 C53 C52 -168.12(18) . . . . ?
Li O4 C54 C55 -144.65(17) . . . . ?
Li O4 C57 C56 165.90(17) . . . . ?
C2S O1S C3S C4S -176.41(17) . . . . ?
C3S O1S C2S C1S 172.44(16) . . . . ?

loop_
_exptl_oxdiff_crystal_face_indexfrac_h
_exptl_oxdiff_crystal_face_indexfrac_k
_exptl_oxdiff_crystal_face_indexfrac_l
_exptl_oxdiff_crystal_face_x
_exptl_oxdiff_crystal_face_y
_exptl_oxdiff_crystal_face_z
0.3721 -4.7172 -8.4925 0.9724 -0.2331 -0.0093
-7.3875 1.5765 1.3332 0.2028 -0.0484 0.9780
-0.4264 8.9786 -7.1477 -0.2331 -0.9724 -0.0090
-0.0964 3.5257 -10.9825 0.4774 -0.8786 -0.0092
-0.7158 -3.2240 11.2466 -0.4742 0.8728 0.1156
7.6190 -2.7318 -2.7875 -0.0167 0.0300 -0.9994
0.6401 -9.8543 -0.4017 0.8239 0.5667 -0.0092
0.0823 -8.3225 8.1124 0.1300 0.9903 0.0496
-0.9513 8.0968 5.0241 -0.9813 -0.1822 0.0624
